data_7155332
loop_
_publ_author_name
'Li, Jiawen'
'Qin, Guiping'
'Huang, Hanmin'

_publ_section_title
;
 Silver-catalyzed nucleophilic substitution of aminals with ethyl
 diazoacetate: a new pathway to \b-amino-\a-diazoesters.
;
_journal_issue 45
_journal_name_full 'Organic &amp; biomolecular chemistry'
_journal_page_first 10572
_journal_page_last 10575
_journal_paper_doi 10.1039/c6ob02136k
_journal_volume 14
_journal_year 2016
_chemical_formula_sum 'C15 H18 Cl N3 O3'
_chemical_formula_weight 323.77
_chemical_name_systematic
; 
 ? 
;
_space_group_IT_number 14
_symmetry_cell_setting monoclinic
_symmetry_space_group_name_Hall '-P 2yn'
_symmetry_space_group_name_H-M 'P 1 21/n 1'
_atom_sites_solution_hydrogens geom
_atom_sites_solution_primary direct
_atom_sites_solution_secondary difmap
_audit_creation_method SHELXL-97
_audit_update_record
;
2016-09-04 deposited with the CCDC.
2016-10-20 downloaded from the CCDC.
;
_cell_angle_alpha 90.00
_cell_angle_beta 98.732(8)
_cell_angle_gamma 90.00
_cell_formula_units_Z 4
_cell_length_a 10.309(5)
_cell_length_b 14.264(7)
_cell_length_c 10.935(5)
_cell_measurement_reflns_used 2544
_cell_measurement_temperature 296(2)
_cell_measurement_theta_max 26.60
_cell_measurement_theta_min 2.36
_cell_volume 1589.3(13)
_computing_cell_refinement 'Bruker SMART'
_computing_data_collection 'Bruker SMART APEX II'
_computing_data_reduction 'Bruker SMART'
_computing_structure_refinement 'SHELXL-97 (Sheldrick, 2008)'
_computing_structure_solution 'SHELXS-97 (Sheldrick, 2008)'
_diffrn_ambient_temperature 296(2)
_diffrn_measured_fraction_theta_full 0.996
_diffrn_measured_fraction_theta_max 0.996
_diffrn_measurement_device_type 'Bruker APEX II area detector'
_diffrn_measurement_method '\w scans'
_diffrn_radiation_monochromator graphite
_diffrn_radiation_source 'fine-focus sealed tube'
_diffrn_radiation_type MoK\a
_diffrn_radiation_wavelength 0.71073
_diffrn_reflns_av_R_equivalents 0.0427
_diffrn_reflns_av_sigmaI/netI 0.0480
_diffrn_reflns_limit_h_max 8
_diffrn_reflns_limit_h_min -12
_diffrn_reflns_limit_k_max 16
_diffrn_reflns_limit_k_min -16
_diffrn_reflns_limit_l_max 13
_diffrn_reflns_limit_l_min -10
_diffrn_reflns_number 7833
_diffrn_reflns_theta_full 25.00
_diffrn_reflns_theta_max 25.00
_diffrn_reflns_theta_min 2.36
_exptl_absorpt_coefficient_mu 0.256
_exptl_absorpt_correction_T_max 0.9626
_exptl_absorpt_correction_T_min 0.9271
_exptl_absorpt_correction_type multi-scan
_exptl_absorpt_process_details SADABS
_exptl_crystal_colour colorless
_exptl_crystal_density_diffrn 1.353
_exptl_crystal_density_method 'not measured'
_exptl_crystal_description block
_exptl_crystal_F_000 680
_exptl_crystal_size_max 0.30
_exptl_crystal_size_mid 0.20
_exptl_crystal_size_min 0.15
_refine_diff_density_max 0.298
_refine_diff_density_min -0.255
_refine_diff_density_rms 0.045
_refine_ls_extinction_method none
_refine_ls_goodness_of_fit_ref 0.997
_refine_ls_hydrogen_treatment mixed
_refine_ls_matrix_type full
_refine_ls_number_parameters 200
_refine_ls_number_reflns 2784
_refine_ls_number_restraints 15
_refine_ls_restrained_S_all 1.020
_refine_ls_R_factor_all 0.0666
_refine_ls_R_factor_gt 0.0497
_refine_ls_shift/su_max 0.000
_refine_ls_shift/su_mean 0.000
_refine_ls_structure_factor_coef Fsqd
_refine_ls_weighting_details 'calc w=1/[\s^2^(Fo^2^)+(0.0900P)^2^+0.5000P] where P=(Fo^2^+2Fc^2^)/3'
_refine_ls_weighting_scheme calc
_refine_ls_wR_factor_gt 0.1435
_refine_ls_wR_factor_ref 0.1601
_reflns_number_gt 2081
_reflns_number_total 2784
_reflns_threshold_expression >2sigma(I)
_cod_data_source_file c6ob02136k2.cif
_cod_data_source_block 1
_cod_depositor_comments
;
The following automatic conversions were performed:

'_symmetry_cell_setting' value 'Monoclinic' changed to 'monoclinic'
according to
/usr/data/users/saulius/crontab/automatic-downloads/rss-feeds/RSC/lib/dictionaries/cif_core.dic
dictionary named 'cif_core.dic' version 2.4.2 from 2011-04-26.

'_exptl_absorpt_correction_type' value 'Multi-scan' changed to
'multi-scan' according to
/usr/data/users/saulius/crontab/automatic-downloads/rss-feeds/RSC/lib/dictionaries/cif_core.dic
dictionary named 'cif_core.dic' version 2.4.2 from 2011-04-26.

Automatic conversion script
Id: cif_fix_values 4268 2015-11-12 08:31:59Z antanas 

 Adding full bibliography for 7155331--7155332.cif.
;
_cod_original_cell_volume 1589.5(13)
_cod_original_sg_symbol_H-M P2(1)/n
_cod_database_code 7155332

loop_
_symmetry_equiv_pos_as_xyz
'x, y, z'
'-x+1/2, y+1/2, -z+1/2'
'-x, -y, -z'
'x-1/2, -y-1/2, z-1/2'

loop_
_atom_site_label
_atom_site_type_symbol
_atom_site_fract_x
_atom_site_fract_y
_atom_site_fract_z
_atom_site_U_iso_or_equiv
_atom_site_adp_type
_atom_site_occupancy
_atom_site_symmetry_multiplicity
_atom_site_calc_flag
_atom_site_refinement_flags
Cl1 Cl 0.41377(9) 0.18858(6) 0.25101(6) 0.0786(3) Uani 1 1 d .
O1 O 0.6112(2) 0.02845(14) 0.84387(18) 0.0677(6) Uani 1 1 d .
O2 O 0.1898(2) 0.06202(14) 0.4326(2) 0.0807(7) Uani 1 1 d .
O3 O 0.05829(16) 0.17977(13) 0.46933(19) 0.0591(5) Uani 1 1 d .
N1 N 0.48552(18) 0.15087(14) 0.65630(18) 0.0425(5) Uani 1 1 d .
N2 N 0.2500(2) 0.27991(16) 0.56719(18) 0.0483(5) Uani 1 1 d .
N3 N 0.2290(3) 0.3509(2) 0.6032(3) 0.0762(8) Uani 1 1 d .
C2 C 0.4931(2) 0.25688(15) 0.4805(2) 0.0417(5) Uani 1 1 d .
C3 C 0.5576(3) 0.32394(18) 0.5580(3) 0.0564(7) Uani 1 1 d .
H3 H 0.5610 0.3179 0.6431 0.068 Uiso 1 1 calc R
C4 C 0.6175(3) 0.4004(2) 0.5108(3) 0.0707(6) Uani 1 1 d U
H4 H 0.6619 0.4445 0.5641 0.085 Uiso 1 1 calc R
C5 C 0.6110(3) 0.4103(2) 0.3859(3) 0.0701(6) Uani 1 1 d U
H5 H 0.6498 0.4620 0.3545 0.084 Uiso 1 1 calc R
C6 C 0.5489(3) 0.3461(2) 0.3075(3) 0.0680(6) Uani 1 1 d U
H6 H 0.5447 0.3533 0.2225 0.082 Uiso 1 1 calc R
C7 C 0.4914(2) 0.26932(19) 0.3550(2) 0.0495(6) Uani 1 1 d .
C8 C 0.4238(2) 0.17541(15) 0.5310(2) 0.0403(5) Uani 1 1 d .
H8 H 0.4307 0.1211 0.4776 0.048 Uiso 1 1 calc R
C9 C 0.1751(2) 0.13910(18) 0.4710(2) 0.0510(6) Uani 1 1 d .
C10 C -0.0562(3) 0.1262(2) 0.4152(4) 0.0812(10) Uani 1 1 d .
H10A H -0.0460 0.1057 0.3326 0.097 Uiso 1 1 calc R
H10B H -0.0655 0.0710 0.4651 0.097 Uiso 1 1 calc R
C11 C -0.1701(3) 0.1839(3) 0.4099(4) 0.0904(11) Uani 1 1 d .
H11A H -0.1715 0.2126 0.4891 0.136 Uiso 1 1 calc R
H11B H -0.2474 0.1463 0.3885 0.136 Uiso 1 1 calc R
H11C H -0.1680 0.2318 0.3484 0.136 Uiso 1 1 calc R
C12 C 0.2806(2) 0.19867(16) 0.5252(2) 0.0429(6) Uani 1 1 d .
C13 C 0.4132(3) 0.08071(19) 0.7157(3) 0.0555(7) Uani 1 1 d .
H13A H 0.4068 0.0232 0.6678 0.067 Uiso 1 1 calc R
H13B H 0.3250 0.1031 0.7192 0.067 Uiso 1 1 calc R
C14 C 0.4821(3) 0.0618(2) 0.8437(3) 0.0659(8) Uani 1 1 d .
H14A H 0.4852 0.1190 0.8919 0.079 Uiso 1 1 calc R
H14B H 0.4327 0.0157 0.8828 0.079 Uiso 1 1 calc R
C15 C 0.6830(3) 0.0933(2) 0.7830(3) 0.0653(8) Uani 1 1 d .
H15A H 0.7699 0.0684 0.7800 0.078 Uiso 1 1 calc R
H15B H 0.6929 0.1512 0.8300 0.078 Uiso 1 1 calc R
C16 C 0.6175(3) 0.1139(2) 0.6544(2) 0.0535(6) Uani 1 1 d .
H16A H 0.6690 0.1593 0.6165 0.064 Uiso 1 1 calc R
H16B H 0.6122 0.0569 0.6054 0.064 Uiso 1 1 calc R

loop_
_atom_site_aniso_label
_atom_site_aniso_U_11
_atom_site_aniso_U_22
_atom_site_aniso_U_33
_atom_site_aniso_U_23
_atom_site_aniso_U_13
_atom_site_aniso_U_12
Cl1 0.0920(7) 0.0935(6) 0.0483(4) -0.0066(3) 0.0047(4) -0.0201(4)
O1 0.0634(13) 0.0592(12) 0.0758(13) 0.0199(10) -0.0047(10) 0.0052(10)
O2 0.0492(12) 0.0519(13) 0.140(2) -0.0197(12) 0.0109(12) -0.0040(9)
O3 0.0327(10) 0.0631(12) 0.0796(13) -0.0019(9) 0.0030(9) 0.0013(8)
N1 0.0371(11) 0.0427(11) 0.0478(10) 0.0041(8) 0.0065(9) 0.0038(8)
N2 0.0398(12) 0.0552(14) 0.0482(11) -0.0023(10) 0.0012(9) 0.0064(10)
N3 0.0705(18) 0.0693(17) 0.0862(18) -0.0212(14) 0.0040(14) 0.0177(14)
C2 0.0344(12) 0.0383(12) 0.0535(13) -0.0004(10) 0.0094(10) 0.0021(9)
C3 0.0586(17) 0.0481(15) 0.0633(16) -0.0078(12) 0.0122(13) -0.0057(12)
C4 0.0666(14) 0.0516(12) 0.0973(13) 0.0001(11) 0.0233(12) -0.0068(10)
C5 0.0653(13) 0.0532(11) 0.0963(13) 0.0074(10) 0.0265(11) -0.0040(9)
C6 0.0639(14) 0.0550(12) 0.0899(14) 0.0098(10) 0.0269(12) -0.0019(10)
C7 0.0424(14) 0.0540(15) 0.0529(14) 0.0035(11) 0.0095(11) 0.0042(11)
C8 0.0380(13) 0.0372(12) 0.0459(12) -0.0018(9) 0.0069(10) 0.0019(9)
C9 0.0398(14) 0.0484(15) 0.0647(16) 0.0048(12) 0.0081(12) 0.0009(11)
C10 0.0403(17) 0.075(2) 0.125(3) -0.0032(19) 0.0000(17) -0.0099(15)
C11 0.0471(19) 0.127(3) 0.095(3) -0.015(2) 0.0050(18) -0.0013(19)
C12 0.0378(13) 0.0407(13) 0.0498(13) 0.0012(10) 0.0058(10) 0.0029(10)
C13 0.0448(15) 0.0576(16) 0.0638(15) 0.0143(12) 0.0072(12) -0.0037(12)
C14 0.0612(19) 0.0715(19) 0.0639(17) 0.0213(14) 0.0060(14) -0.0021(15)
C15 0.0503(17) 0.0707(19) 0.0713(17) 0.0121(15) -0.0029(14) 0.0043(14)
C16 0.0407(14) 0.0588(16) 0.0612(15) 0.0037(12) 0.0079(12) 0.0093(12)

loop_
_atom_type_symbol
_atom_type_description
_atom_type_scat_dispersion_real
_atom_type_scat_dispersion_imag
_atom_type_scat_source
C C 0.0033 0.0016 'International Tables Vol C Tables 4.2.6.8 and 6.1.1.4'
H H 0.0000 0.0000 'International Tables Vol C Tables 4.2.6.8 and 6.1.1.4'
N N 0.0061 0.0033 'International Tables Vol C Tables 4.2.6.8 and 6.1.1.4'
O O 0.0106 0.0060 'International Tables Vol C Tables 4.2.6.8 and 6.1.1.4'
Cl Cl 0.1484 0.1585 'International Tables Vol C Tables 4.2.6.8 and 6.1.1.4'

loop_
_geom_angle_atom_site_label_1
_geom_angle_atom_site_label_2
_geom_angle_atom_site_label_3
_geom_angle
C14 O1 C15 109.9(2)
C9 O3 C10 116.9(2)
C13 N1 C16 107.3(2)
C13 N1 C8 113.73(19)
C16 N1 C8 110.27(18)
N3 N2 C12 177.2(3)
C3 C2 C7 117.0(2)
C3 C2 C8 121.2(2)
C7 C2 C8 121.8(2)
C2 C3 C4 121.0(3)
C2 C3 H3 119.5
C4 C3 H3 119.5
C5 C4 C3 119.7(3)
C5 C4 H4 120.1
C3 C4 H4 120.1
C6 C5 C4 120.8(3)
C6 C5 H5 119.6
C4 C5 H5 119.6
C5 C6 C7 119.2(3)
C5 C6 H6 120.4
C7 C6 H6 120.4
C2 C7 C6 122.2(3)
C2 C7 Cl1 120.2(2)
C6 C7 Cl1 117.6(2)
N1 C8 C12 112.13(18)
N1 C8 C2 111.32(18)
C12 C8 C2 109.28(18)
N1 C8 H8 108.0
C12 C8 H8 108.0
C2 C8 H8 108.0
O2 C9 O3 123.9(2)
O2 C9 C12 124.1(2)
O3 C9 C12 112.0(2)
C11 C10 O3 108.9(3)
C11 C10 H10A 109.9
O3 C10 H10A 109.9
C11 C10 H10B 109.9
O3 C10 H10B 109.9
H10A C10 H10B 108.3
C10 C11 H11A 109.5
C10 C11 H11B 109.5
H11A C11 H11B 109.5
C10 C11 H11C 109.5
H11A C11 H11C 109.5
H11B C11 H11C 109.5
N2 C12 C9 117.6(2)
N2 C12 C8 118.0(2)
C9 C12 C8 124.3(2)
N1 C13 C14 109.8(2)
N1 C13 H13A 109.7
C14 C13 H13A 109.7
N1 C13 H13B 109.7
C14 C13 H13B 109.7
H13A C13 H13B 108.2
O1 C14 C13 112.0(2)
O1 C14 H14A 109.2
C13 C14 H14A 109.2
O1 C14 H14B 109.2
C13 C14 H14B 109.2
H14A C14 H14B 107.9
O1 C15 C16 112.2(2)
O1 C15 H15A 109.2
C16 C15 H15A 109.2
O1 C15 H15B 109.2
C16 C15 H15B 109.2
H15A C15 H15B 107.9
N1 C16 C15 110.2(2)
N1 C16 H16A 109.6
C15 C16 H16A 109.6
N1 C16 H16B 109.6
C15 C16 H16B 109.6
H16A C16 H16B 108.1

loop_
_geom_bond_atom_site_label_1
_geom_bond_atom_site_label_2
_geom_bond_distance
Cl1 C7 1.727(3)
O1 C14 1.413(3)
O1 C15 1.413(3)
O2 C9 1.195(3)
O3 C9 1.334(3)
O3 C10 1.455(3)
N1 C13 1.458(3)
N1 C16 1.462(3)
N1 C8 1.463(3)
N2 N3 1.120(3)
N2 C12 1.303(3)
C2 C3 1.380(4)
C2 C7 1.382(3)
C2 C8 1.512(3)
C3 C4 1.391(4)
C3 H3 0.9300
C4 C5 1.364(5)
C4 H4 0.9300
C5 C6 1.348(5)
C5 H5 0.9300
C6 C7 1.383(4)
C6 H6 0.9300
C8 C12 1.505(3)
C8 H8 0.9800
C9 C12 1.435(4)
C10 C11 1.429(5)
C10 H10A 0.9700
C10 H10B 0.9700
C11 H11A 0.9600
C11 H11B 0.9600
C11 H11C 0.9600
C13 C14 1.495(4)
C13 H13A 0.9700
C13 H13B 0.9700
C14 H14A 0.9700
C14 H14B 0.9700
C15 C16 1.494(4)
C15 H15A 0.9700
C15 H15B 0.9700
C16 H16A 0.9700
C16 H16B 0.9700

loop_
_geom_torsion_atom_site_label_1
_geom_torsion_atom_site_label_2
_geom_torsion_atom_site_label_3
_geom_torsion_atom_site_label_4
_geom_torsion
C7 C2 C3 C4 0.1(4)
C8 C2 C3 C4 -177.9(2)
C2 C3 C4 C5 1.1(4)
C3 C4 C5 C6 -1.1(5)
C4 C5 C6 C7 0.0(5)
C3 C2 C7 C6 -1.3(4)
C8 C2 C7 C6 176.7(2)
C3 C2 C7 Cl1 179.66(19)
C8 C2 C7 Cl1 -2.4(3)
C5 C6 C7 C2 1.3(4)
C5 C6 C7 Cl1 -179.7(2)
C13 N1 C8 C12 49.9(3)
C16 N1 C8 C12 170.6(2)
C13 N1 C8 C2 172.7(2)
C16 N1 C8 C2 -66.7(2)
C3 C2 C8 N1 -28.7(3)
C7 C2 C8 N1 153.4(2)
C3 C2 C8 C12 95.7(3)
C7 C2 C8 C12 -82.2(3)
C10 O3 C9 O2 -1.0(4)
C10 O3 C9 C12 179.4(3)
C9 O3 C10 C11 -174.1(3)
N3 N2 C12 C9 -163(5)
N3 N2 C12 C8 14(5)
O2 C9 C12 N2 -177.7(3)
O3 C9 C12 N2 1.9(3)
O2 C9 C12 C8 5.4(4)
O3 C9 C12 C8 -175.0(2)
N1 C8 C12 N2 75.9(3)
C2 C8 C12 N2 -48.1(3)
N1 C8 C12 C9 -107.3(3)
C2 C8 C12 C9 128.8(2)
C16 N1 C13 C14 58.9(3)
C8 N1 C13 C14 -178.8(2)
C15 O1 C14 C13 56.7(3)
N1 C13 C14 O1 -59.7(3)
C14 O1 C15 C16 -56.1(3)
C13 N1 C16 C15 -58.4(3)
C8 N1 C16 C15 177.2(2)
O1 C15 C16 N1 58.4(3)
